data_2103284
loop_
_publ_author_name
'Quesada, Antonio'
'Marchal, Antonio'
'Melguizo, Manuel'
'Nogueras, Manuel'
'S\'anchez, Adolfo'
'Low, John N.'
'Cannon, Debbie'
'Farrell, Dorcas M. M.'
'Glidewell, Christopher'

_publ_section_title
;
 Amino-substituted O^6^-benzyl-5-nitrosopyrimidines: interplay of
 molecular, molecular-electronic and supramolecular structures
;
_journal_issue 2
_journal_name_full 'Acta Crystallographica Section B'
_journal_page_first 300
_journal_page_last 315
_journal_paper_doi 10.1107/S0108768101021607
_journal_volume 58
_journal_year 2002
_chemical_formula_moiety 'C16 H19 N5 O4'
_chemical_formula_sum 'C16 H19 N5 O4'
_chemical_formula_weight 345.36
_chemical_name_systematic
;
Ethyl N-(2-amino-6-benzyloxo-5-nitrosopyrimidin-4-yl)-\b-alaninate
;
_space_group_IT_number 4
_symmetry_cell_setting monoclinic
_symmetry_space_group_name_Hall 'P 2yb'
_symmetry_space_group_name_H-M 'P 1 21 1'
_atom_sites_solution_hydrogens geom
_atom_sites_solution_primary direct
_atom_sites_solution_secondary difmap
_cell_angle_alpha 90.00
_cell_angle_beta 91.5420(11)
_cell_angle_gamma 90.00
_cell_formula_units_Z 4
_cell_length_a 7.4830(2)
_cell_length_b 16.6110(6)
_cell_length_c 13.5378(6)
_cell_measurement_reflns_used 8888
_cell_measurement_temperature 150(2)
_cell_measurement_theta_max 27.48
_cell_measurement_theta_min 1.00
_cell_volume 1682.14(11)
_computing_cell_refinement 'DENZO-SMN (Otwinowski & Minor, 1997)'
_computing_data_collection 'Kappa-CCD server software (Nonius, 1997)'
_computing_data_reduction 'DENZO-SMN (Otwinowski & Minor, 1997)'
_computing_molecular_graphics 'PLATON (Spek, 2001)'
_computing_publication_material 'SHELXL-97 (Sheldrick, 1997b) and PRPKAPPA (Ferguson, 1999)'
_computing_structure_refinement 'SHELXL-97 (Sheldrick, 1997b)'
_computing_structure_solution 'SHELXS-97 (Sheldrick, 1997a)'
_diffrn_ambient_temperature 150(2)
_diffrn_measured_fraction_theta_full 0.973
_diffrn_measured_fraction_theta_max 0.973
_diffrn_measurement_device_type Kappa-CCD
_diffrn_measurement_method '\f scans, and \w scans with \k offsets'
_diffrn_radiation_monochromator graphite
_diffrn_radiation_source 'fine-focus sealed X-ray tube'
_diffrn_radiation_type 'Mo K\a'
_diffrn_radiation_wavelength 0.71073
_diffrn_reflns_av_R_equivalents 0.083
_diffrn_reflns_av_sigmaI/netI 0.0425
_diffrn_reflns_limit_h_max 8
_diffrn_reflns_limit_h_min -8
_diffrn_reflns_limit_k_max 19
_diffrn_reflns_limit_k_min -19
_diffrn_reflns_limit_l_max 16
_diffrn_reflns_limit_l_min -16
_diffrn_reflns_number 19365
_diffrn_reflns_theta_full 25.00
_diffrn_reflns_theta_max 25.00
_diffrn_reflns_theta_min 1.50
_diffrn_standards_decay_% 0
_exptl_absorpt_coefficient_mu 0.101
_exptl_absorpt_correction_T_max 0.9821
_exptl_absorpt_correction_T_min 0.9513
_exptl_absorpt_correction_type multi-scan
_exptl_absorpt_process_details 'DENZO-SMN (Otwinowski & Minor, 1997)'
_exptl_crystal_colour pink
_exptl_crystal_density_diffrn 1.364
_exptl_crystal_density_method 'not measured'
_exptl_crystal_description needle
_exptl_crystal_F_000 728
_exptl_crystal_size_max 0.50
_exptl_crystal_size_mid 0.20
_exptl_crystal_size_min 0.18
_refine_diff_density_max 0.555
_refine_diff_density_min -0.331
_refine_ls_extinction_method none
_refine_ls_goodness_of_fit_ref 1.033
_refine_ls_hydrogen_treatment constr
_refine_ls_matrix_type full
_refine_ls_number_parameters 453
_refine_ls_number_reflns 2992
_refine_ls_number_restraints 1
_refine_ls_restrained_S_all 1.033
_refine_ls_R_factor_all 0.0688
_refine_ls_R_factor_gt 0.0551
_refine_ls_shift/su_max 0.004
_refine_ls_shift/su_mean 0.000
_refine_ls_structure_factor_coef Fsqd
_refine_ls_weighting_details 'w=1/[\s^2^(Fo^2^)+(0.1159P)^2^] where P=(Fo^2^+2Fc^2^)/3'
_refine_ls_weighting_scheme calc
_refine_ls_wR_factor_gt 0.1384
_refine_ls_wR_factor_ref 0.1492
_reflns_number_gt 2487
_reflns_number_total 2992
_reflns_threshold_expression >2\s(I)
_cod_data_source_file na0133.cif
_cod_data_source_block 5B
_cod_depositor_comments
;
The following automatic conversions were performed:
'_exptl_absorpt_correction_type' value 'Multi-scan' changed to
'multi-scan' according to
'/home/saulius/struct/CIF-dictionaries/cif_core.dic' dictionary named
'cif_core.dic' version 2.4.1 from 2010-06-29.

Automatic conversion script
Id: cif_fix_enum 1527 2010-12-29 10:47:43Z saulius 

The following automatic conversions were performed:

'_exptl_absorpt_correction_type' value 'Multi-scan' changed to
'multi-scan' according to
/home/saulius/struct/CIF-dictionaries/cif_core.dic dictionary named
'cif_core.dic' version 2.4.1 from 2010-06-29.

Automatic conversion script
Id: cif_fix_values 1715 2011-07-08 13:25:40Z adriana 
;
_cod_original_sg_symbol_H-M P21
_cod_database_code 2103284
_cod_database_fobs_code 2103284

loop_
_symmetry_equiv_pos_as_xyz
'x, y, z'
'-x, y+1/2, -z'

loop_
_atom_site_label
_atom_site_fract_x
_atom_site_fract_y
_atom_site_fract_z
_atom_site_U_iso_or_equiv
_atom_site_adp_type
_atom_site_calc_flag
_atom_site_refinement_flags
_atom_site_occupancy
_atom_site_type_symbol
N11 1.0633(4) 0.0120(2) 0.2019(2) 0.0291(8) Uani d . 1 N
C110 0.7109(8) -0.0180(5) 0.7469(4) 0.0727(18) Uani d . 1 C
C111 0.5954(8) -0.0804(4) 0.7052(4) 0.0673(17) Uani d . 1 C
C12 1.2030(5) 0.0057(2) 0.2705(3) 0.0285(9) Uani d . 1 C
N12 1.3640(4) 0.0108(3) 0.2344(3) 0.0379(9) Uani d . 1 N
N13 1.1903(4) -0.0061(2) 0.3681(2) 0.0294(8) Uani d . 1 N
N14 1.0080(5) -0.0300(2) 0.4985(3) 0.0345(8) Uani d . 1 N
C14 1.0259(5) -0.0147(2) 0.4028(3) 0.0272(9) Uani d . 1 C
C15 0.8686(5) -0.0083(2) 0.3396(3) 0.0246(9) Uani d . 1 C
N15 0.6965(4) -0.0158(2) 0.3646(2) 0.0279(8) Uani d . 1 N
O15 0.6638(3) -0.03154(18) 0.4547(2) 0.0322(7) Uani d . 1 O
C16 0.9037(5) 0.0051(2) 0.2372(3) 0.0251(9) Uani d . 1 C
C161 0.6164(5) -0.0028(3) 0.0197(3) 0.0271(9) Uani d . 1 C
C162 0.5734(5) -0.0806(3) -0.0081(3) 0.0334(10) Uani d . 1 C
C163 0.4066(6) -0.0975(3) -0.0512(3) 0.0429(12) Uani d . 1 C
C164 0.2853(6) -0.0371(4) -0.0685(3) 0.0472(13) Uani d . 1 C
C165 0.3277(6) 0.0416(4) -0.0419(3) 0.0467(13) Uani d . 1 C
C166 0.4949(6) 0.0587(3) 0.0012(3) 0.0335(10) Uani d . 1 C
C167 0.7930(5) 0.0145(3) 0.0705(3) 0.0307(10) Uani d . 1 C
O16 0.7601(3) 0.00849(17) 0.17628(19) 0.0286(7) Uani d . 1 O
C17 1.1556(5) -0.0369(3) 0.5703(3) 0.0371(11) Uani d . 1 C
C18 1.1562(6) 0.0310(3) 0.6449(3) 0.0475(12) Uani d . 1 C
C19 0.9996(6) 0.0369(3) 0.7105(4) 0.0502(13) Uani d . 1 C
O191 0.9810(6) 0.0871(4) 0.7716(4) 0.0957(19) Uani d . 1 O
O192 0.8763(5) -0.0215(2) 0.6912(2) 0.0585(10) Uani d . 1 O
N21 -0.0683(4) 0.2105(2) 0.2997(2) 0.0321(8) Uani d . 1 N
C210 0.3345(7) 0.2998(4) -0.2190(4) 0.0640(16) Uani d . 1 C
C211 0.4022(7) 0.2158(4) -0.2139(4) 0.0552(13) Uani d . 1 C
C22 -0.2057(5) 0.2146(3) 0.2309(3) 0.0279(9) Uani d . 1 C
N22 -0.3680(4) 0.2106(3) 0.2679(3) 0.0395(9) Uani d . 1 N
N23 -0.1934(4) 0.2217(2) 0.1332(3) 0.0288(8) Uani d . 1 N
C24 -0.0286(5) 0.2268(2) 0.0973(3) 0.0245(8) Uani d . 1 C
N24 -0.0080(4) 0.2340(2) 0.0012(3) 0.0277(8) Uani d . 1 N
C25 0.1287(5) 0.2231(3) 0.1621(3) 0.0258(8) Uani d . 1 C
N25 0.3010(4) 0.2253(2) 0.1362(2) 0.0292(8) Uani d . 1 N
O25 0.3347(3) 0.23345(19) 0.0449(2) 0.0340(7) Uani d . 1 O
C26 0.0915(5) 0.2143(3) 0.2643(3) 0.0274(9) Uani d . 1 C
C261 0.3809(5) 0.2102(3) 0.4828(3) 0.0291(9) Uani d . 1 C
C262 0.4865(6) 0.1424(3) 0.4901(3) 0.0324(10) Uani d . 1 C
C263 0.6565(6) 0.1482(3) 0.5330(3) 0.0397(11) Uani d . 1 C
C264 0.7225(6) 0.2200(4) 0.5661(3) 0.0458(12) Uani d . 1 C
C265 0.6170(7) 0.2881(4) 0.5601(3) 0.0488(14) Uani d . 1 C
C266 0.4473(6) 0.2836(3) 0.5169(3) 0.0399(11) Uani d . 1 C
C267 0.2017(5) 0.2063(3) 0.4317(3) 0.0351(10) Uani d . 1 C
O26 0.2338(3) 0.2118(2) 0.32645(19) 0.0321(7) Uani d . 1 O
C27 -0.1533(5) 0.2377(3) -0.0735(3) 0.0324(10) Uani d . 1 C
C28 -0.1392(5) 0.3107(3) -0.1401(3) 0.0394(10) Uani d . 1 C
C29 0.0143(5) 0.3083(3) -0.2087(3) 0.0368(10) Uani d . 1 C
O291 0.0006(5) 0.3144(3) -0.2967(3) 0.0664(12) Uani d . 1 O
O292 0.1711(4) 0.3057(3) -0.1607(2) 0.0577(10) Uani d . 1 O
H11A 0.7361 -0.0281 0.8180 0.087 Uiso calc R 1 H
H11B 0.6539 0.0356 0.7396 0.087 Uiso calc R 1 H
H11C 0.5644 -0.0673 0.6363 0.101 Uiso calc R 1 H
H11D 0.4860 -0.0838 0.7432 0.101 Uiso calc R 1 H
H11E 0.6578 -0.1323 0.7081 0.101 Uiso calc R 1 H
H12A 1.4587 0.0064 0.2740 0.045 Uiso calc R 1 H
H12B 1.3771 0.0186 0.1707 0.045 Uiso calc R 1 H
H14 0.8989 -0.0363 0.5200 0.041 Uiso calc R 1 H
H162 0.6578 -0.1226 0.0022 0.040 Uiso calc R 1 H
H163 0.3768 -0.1513 -0.0687 0.052 Uiso calc R 1 H
H164 0.1722 -0.0489 -0.0987 0.057 Uiso calc R 1 H
H165 0.2432 0.0835 -0.0530 0.056 Uiso calc R 1 H
H166 0.5254 0.1126 0.0180 0.040 Uiso calc R 1 H
H16A 0.8840 -0.0253 0.0509 0.037 Uiso calc R 1 H
H16B 0.8354 0.0691 0.0536 0.037 Uiso calc R 1 H
H17A 1.2699 -0.0366 0.5352 0.045 Uiso calc R 1 H
H17B 1.1464 -0.0890 0.6054 0.045 Uiso calc R 1 H
H18A 1.2653 0.0257 0.6874 0.057 Uiso calc R 1 H
H18B 1.1658 0.0824 0.6085 0.057 Uiso calc R 1 H
H21A 0.4265 0.3373 -0.1922 0.077 Uiso calc R 1 H
H21B 0.3073 0.3147 -0.2886 0.077 Uiso calc R 1 H
H21C 0.4244 0.2007 -0.1447 0.083 Uiso calc R 1 H
H21D 0.5138 0.2119 -0.2499 0.083 Uiso calc R 1 H
H21E 0.3131 0.1794 -0.2438 0.083 Uiso calc R 1 H
H22A -0.4630 0.2126 0.2282 0.047 Uiso calc R 1 H
H22B -0.3805 0.2059 0.3321 0.047 Uiso calc R 1 H
H24 0.1022 0.2367 -0.0198 0.033 Uiso calc R 1 H
H262 0.4432 0.0921 0.4661 0.039 Uiso calc R 1 H
H263 0.7283 0.1012 0.5393 0.048 Uiso calc R 1 H
H264 0.8406 0.2232 0.5933 0.055 Uiso calc R 1 H
H265 0.6607 0.3379 0.5854 0.059 Uiso calc R 1 H
H266 0.3762 0.3308 0.5105 0.048 Uiso calc R 1 H
H26A 0.1412 0.1550 0.4471 0.042 Uiso calc R 1 H
H26B 0.1253 0.2514 0.4530 0.042 Uiso calc R 1 H
H27A -0.2692 0.2392 -0.0400 0.039 Uiso calc R 1 H
H27B -0.1511 0.1883 -0.1144 0.039 Uiso calc R 1 H
H28A -0.2516 0.3158 -0.1799 0.047 Uiso calc R 1 H
H28B -0.1275 0.3594 -0.0982 0.047 Uiso calc R 1 H

loop_
_atom_site_aniso_label
_atom_site_aniso_U_11
_atom_site_aniso_U_22
_atom_site_aniso_U_33
_atom_site_aniso_U_12
_atom_site_aniso_U_13
_atom_site_aniso_U_23
N11 0.0231(18) 0.037(2) 0.027(2) -0.0009(14) -0.0014(13) 0.0005(16)
C110 0.075(4) 0.102(5) 0.042(3) -0.016(4) 0.032(3) -0.016(3)
C111 0.067(3) 0.091(5) 0.045(3) 0.001(3) 0.016(3) 0.003(3)
C12 0.028(2) 0.026(2) 0.031(2) -0.0016(16) 0.0044(17) -0.0003(18)
N12 0.0261(19) 0.060(3) 0.028(2) -0.0050(16) 0.0040(14) -0.0015(18)
N13 0.0278(18) 0.040(2) 0.0207(19) -0.0023(14) 0.0008(13) -0.0038(15)
N14 0.0308(17) 0.049(2) 0.0235(19) 0.0007(15) 0.0009(12) -0.0005(17)
C14 0.029(2) 0.026(2) 0.027(2) -0.0022(16) 0.0014(16) -0.0061(18)
C15 0.020(2) 0.029(2) 0.024(2) 0.0009(15) 0.0028(15) -0.0010(17)
N15 0.0297(19) 0.0275(19) 0.027(2) -0.0030(14) 0.0065(13) -0.0037(15)
O15 0.0314(15) 0.0401(18) 0.0257(17) -0.0042(12) 0.0087(11) 0.0007(13)
C16 0.020(2) 0.026(2) 0.029(2) -0.0004(15) -0.0010(15) -0.0030(18)
C161 0.029(2) 0.035(2) 0.018(2) -0.0007(17) 0.0054(16) 0.0023(17)
C162 0.042(2) 0.030(2) 0.028(2) -0.0002(18) 0.0008(18) -0.0021(19)
C163 0.050(3) 0.047(3) 0.032(3) -0.016(2) 0.0030(19) 0.000(2)
C164 0.037(3) 0.074(4) 0.030(3) -0.012(2) -0.0044(19) 0.007(2)
C165 0.038(3) 0.061(3) 0.041(3) 0.004(2) -0.001(2) 0.018(3)
C166 0.034(2) 0.036(2) 0.030(2) 0.0006(17) 0.0035(16) 0.0045(19)
C167 0.033(2) 0.039(2) 0.021(2) -0.0047(17) 0.0045(15) 0.0007(19)
O16 0.0241(14) 0.0408(17) 0.0210(15) 0.0017(11) 0.0009(10) 0.0000(13)
C17 0.031(2) 0.058(3) 0.023(2) 0.0034(19) -0.0031(17) 0.002(2)
C18 0.046(3) 0.060(3) 0.036(3) -0.004(2) -0.0037(19) -0.001(2)
C19 0.053(3) 0.060(3) 0.037(3) 0.008(2) -0.010(2) -0.011(3)
O191 0.073(3) 0.115(5) 0.098(4) 0.006(3) 0.002(2) -0.069(4)
O192 0.062(2) 0.075(3) 0.040(2) -0.0073(19) 0.0167(16) -0.0088(18)
N21 0.0221(17) 0.044(2) 0.030(2) 0.0027(15) 0.0043(13) 0.0073(17)
C210 0.057(3) 0.084(4) 0.052(3) 0.011(3) 0.026(2) 0.015(3)
C211 0.052(3) 0.061(3) 0.054(3) -0.004(3) 0.019(2) -0.004(3)
C22 0.025(2) 0.035(2) 0.024(2) 0.0026(18) -0.0008(15) 0.0044(19)
N22 0.0226(18) 0.068(3) 0.028(2) 0.0045(17) 0.0027(13) 0.009(2)
N23 0.0184(17) 0.032(2) 0.036(2) 0.0000(14) 0.0015(13) 0.0053(16)
C24 0.025(2) 0.022(2) 0.026(2) 0.0003(16) -0.0004(15) 0.0037(17)
N24 0.0183(15) 0.038(2) 0.0267(18) -0.0018(13) -0.0011(12) 0.0042(16)
C25 0.022(2) 0.026(2) 0.029(2) -0.0010(17) -0.0009(15) 0.0009(18)
N25 0.0265(18) 0.033(2) 0.028(2) 0.0011(15) 0.0012(13) 0.0034(16)
O25 0.0270(15) 0.048(2) 0.0275(17) -0.0005(12) 0.0033(11) 0.0066(14)
C26 0.026(2) 0.031(2) 0.025(2) 0.0023(18) -0.0012(15) 0.0045(19)
C261 0.029(2) 0.039(3) 0.020(2) 0.0020(18) 0.0042(16) 0.0019(19)
C262 0.038(2) 0.034(2) 0.025(2) -0.0031(17) 0.0002(17) -0.0030(19)
C263 0.030(2) 0.051(3) 0.037(3) 0.0070(19) -0.0027(18) -0.003(2)
C264 0.036(2) 0.068(3) 0.033(3) -0.012(3) -0.0042(18) -0.003(3)
C265 0.064(3) 0.056(3) 0.026(3) -0.027(3) 0.000(2) -0.007(2)
C266 0.054(3) 0.037(3) 0.029(3) 0.001(2) 0.0051(19) 0.000(2)
C267 0.030(2) 0.052(3) 0.023(2) 0.0076(19) -0.0005(16) 0.003(2)
O26 0.0209(14) 0.0511(18) 0.0240(16) 0.0019(13) -0.0019(10) 0.0034(14)
C27 0.025(2) 0.039(3) 0.033(3) -0.0006(16) -0.0029(16) -0.0007(19)
C28 0.026(2) 0.049(3) 0.043(3) -0.0013(18) -0.0104(16) 0.008(2)
C29 0.040(2) 0.044(3) 0.026(2) -0.0092(19) -0.0082(17) 0.005(2)
O291 0.075(3) 0.092(3) 0.031(2) -0.035(2) -0.0116(16) 0.0106(19)
O292 0.0359(17) 0.103(3) 0.0350(19) 0.0141(18) 0.0091(13) 0.013(2)

loop_
_atom_type_symbol
_atom_type_description
_atom_type_scat_dispersion_real
_atom_type_scat_dispersion_imag
_atom_type_scat_source
C C 0.0033 0.0016 'International Tables Vol C Tables 4.2.6.8 and 6.1.1.4'
H H 0.0000 0.0000 'International Tables Vol C Tables 4.2.6.8 and 6.1.1.4'
N N 0.0061 0.0033 'International Tables Vol C Tables 4.2.6.8 and 6.1.1.4'
O O 0.0106 0.0060 'International Tables Vol C Tables 4.2.6.8 and 6.1.1.4'

loop_
_geom_angle_atom_site_label_1
_geom_angle_atom_site_label_2
_geom_angle_atom_site_label_3
_geom_angle
_geom_angle_publ_flag
C16 N11 C12 115.5(3) no
C111 C110 O192 105.8(5) no
C111 C110 H11A 110.6 no
O192 C110 H11A 110.6 no
C111 C110 H11B 110.6 no
O192 C110 H11B 110.6 no
H11A C110 H11B 108.7 no
C110 C111 H11C 109.5 no
C110 C111 H11D 109.5 no
H11C C111 H11D 109.5 no
C110 C111 H11E 109.5 no
H11C C111 H11E 109.5 no
H11D C111 H11E 109.5 no
N12 C12 N13 117.7(4) no
N12 C12 N11 115.5(4) no
N13 C12 N11 126.8(3) no
C12 N12 H12A 120.0 no
C12 N12 H12B 120.0 no
H12A N12 H12B 120.0 no
C14 N13 C12 116.9(3) no
C14 N14 C17 124.8(3) no
C14 N14 H14 117.6 no
C17 N14 H14 117.6 no
N14 C14 N13 118.7(4) no
N14 C14 C15 119.4(3) no
N13 C14 C15 121.9(4) no
N15 C15 C16 117.3(3) no
N15 C15 C14 128.0(4) no
C16 C15 C14 114.7(3) no
O15 N15 C15 118.0(3) no
N11 C16 O16 120.0(4) no
N11 C16 C15 124.1(3) no
O16 C16 C15 115.9(3) no
C162 C161 C166 119.5(4) no
C162 C161 C167 120.0(4) no
C166 C161 C167 120.5(4) no
C161 C162 C163 120.2(4) no
C161 C162 H162 119.9 no
C163 C162 H162 119.9 no
C164 C163 C162 120.4(5) no
C164 C163 H163 119.8 no
C162 C163 H163 119.8 no
C163 C164 C165 119.9(4) no
C163 C164 H164 120.0 no
C165 C164 H164 120.0 no
C164 C165 C166 119.7(5) no
C164 C165 H165 120.1 no
C166 C165 H165 120.1 no
C161 C166 C165 120.1(4) no
C161 C166 H166 119.9 no
C165 C166 H166 119.9 no
O16 C167 C161 105.4(3) no
O16 C167 H16A 110.7 no
C161 C167 H16A 110.7 no
O16 C167 H16B 110.7 no
C161 C167 H16B 110.7 no
H16A C167 H16B 108.8 no
C16 O16 C167 116.9(3) no
N14 C17 C18 112.0(4) no
N14 C17 H17A 109.2 no
C18 C17 H17A 109.2 no
N14 C17 H17B 109.2 no
C18 C17 H17B 109.2 no
H17A C17 H17B 107.9 no
C19 C18 C17 117.2(4) no
C19 C18 H18A 108.0 no
C17 C18 H18A 108.0 no
C19 C18 H18B 108.0 no
C17 C18 H18B 108.0 no
H18A C18 H18B 107.2 no
O191 C19 O192 123.0(5) no
O191 C19 C18 124.7(5) no
O192 C19 C18 112.3(4) no
C19 O192 C110 116.8(4) no
C26 N21 C22 115.3(3) no
O292 C210 C211 108.9(5) no
O292 C210 H21A 109.9 no
C211 C210 H21A 109.9 no
O292 C210 H21B 109.9 no
C211 C210 H21B 109.9 no
H21A C210 H21B 108.3 no
C210 C211 H21C 109.5 no
C210 C211 H21D 109.5 no
H21C C211 H21D 109.5 no
C210 C211 H21E 109.5 no
H21C C211 H21E 109.5 no
H21D C211 H21E 109.5 no
N22 C22 N23 117.8(3) no
N22 C22 N21 114.7(3) no
N23 C22 N21 127.4(3) no
C22 N22 H22A 120.0 no
C22 N22 H22B 120.0 no
H22A N22 H22B 120.0 no
C22 N23 C24 117.0(3) no
N24 C24 N23 119.8(3) no
N24 C24 C25 119.0(3) no
N23 C24 C25 121.2(4) no
C24 N24 C27 125.4(3) no
C24 N24 H24 117.3 no
C27 N24 H24 117.3 no
N25 C25 C26 117.9(3) no
N25 C25 C24 127.6(4) no
C26 C25 C24 114.5(3) no
O25 N25 C25 118.1(3) no
N21 C26 O26 119.3(3) no
N21 C26 C25 124.6(3) no
O26 C26 C25 116.1(3) no
C262 C261 C266 119.6(4) no
C262 C261 C267 120.3(4) no
C266 C261 C267 120.0(4) no
C261 C262 C263 119.4(4) no
C261 C262 H262 120.3 no
C263 C262 H262 120.3 no
C264 C263 C262 121.2(4) no
C264 C263 H263 119.4 no
C262 C263 H263 119.4 no
C263 C264 C265 119.8(4) no
C263 C264 H264 120.1 no
C265 C264 H264 120.1 no
C264 C265 C266 119.8(5) no
C264 C265 H265 120.1 no
C266 C265 H265 120.1 no
C265 C266 C261 120.2(4) no
C265 C266 H266 119.9 no
C261 C266 H266 119.9 no
O26 C267 C261 106.4(3) no
O26 C267 H26A 110.5 no
C261 C267 H26A 110.5 no
O26 C267 H26B 110.5 no
C261 C267 H26B 110.5 no
H26A C267 H26B 108.6 no
C26 O26 C267 117.9(3) no
N24 C27 C28 112.4(3) no
N24 C27 H27A 109.1 no
C28 C27 H27A 109.1 no
N24 C27 H27B 109.1 no
C28 C27 H27B 109.1 no
H27A C27 H27B 107.9 no
C29 C28 C27 114.4(4) no
C29 C28 H28A 108.7 no
C27 C28 H28A 108.6 no
C29 C28 H28B 108.6 no
C27 C28 H28B 108.6 no
H28A C28 H28B 107.6 no
O291 C29 O292 122.8(4) no
O291 C29 C28 124.6(4) no
O292 C29 C28 112.3(3) no
C29 O292 C210 118.3(4) no

loop_
_geom_bond_atom_site_label_1
_geom_bond_atom_site_label_2
_geom_bond_distance
_geom_bond_publ_flag
N11 C16 1.304(5) no
N11 C12 1.383(5) no
C110 C111 1.455(9) no
C110 O192 1.468(6) no
C110 H11A 0.9900 no
C110 H11B 0.9900 no
C111 H11C 0.9800 no
C111 H11D 0.9800 no
C111 H11E 0.9800 no
C12 N12 1.314(5) no
C12 N13 1.342(5) no
N12 H12A 0.8800 no
N12 H12B 0.8800 no
N13 C14 1.336(5) no
N14 C14 1.330(6) no
N14 C17 1.456(5) no
N14 H14 0.8800 no
C14 C15 1.441(5) no
C15 N15 1.346(5) no
C15 C16 1.435(6) no
N15 O15 1.277(4) no
C16 O16 1.338(4) no
C161 C162 1.381(6) no
C161 C166 1.386(6) no
C161 C167 1.500(5) no
C162 C163 1.392(6) no
C162 H162 0.9500 no
C163 C164 1.369(7) no
C163 H163 0.9500 no
C164 C165 1.390(8) no
C164 H164 0.9500 no
C165 C166 1.395(6) no
C165 H165 0.9500 no
C166 H166 0.9500 no
C167 O16 1.463(5) no
C167 H16A 0.9900 no
C167 H16B 0.9900 no
C17 C18 1.514(7) no
C17 H17A 0.9900 no
C17 H17B 0.9900 no
C18 C19 1.492(6) no
C18 H18A 0.9900 no
C18 H18B 0.9900 no
C19 O191 1.185(6) no
C19 O192 1.359(6) no
N21 C26 1.301(5) no
N21 C22 1.371(5) no
C210 O292 1.477(5) no
C210 C211 1.485(9) no
C210 H21A 0.9900 no
C210 H21B 0.9900 no
C211 H21C 0.9800 no
C211 H21D 0.9800 no
C211 H21E 0.9800 no
C22 N22 1.327(5) no
C22 N23 1.333(5) no
N22 H22A 0.8800 no
N22 H22B 0.8800 no
N23 C24 1.340(5) no
C24 N24 1.320(5) no
C24 C25 1.450(5) no
N24 C27 1.466(5) no
N24 H24 0.8800 no
C25 N25 1.345(5) no
C25 C26 1.427(5) no
N25 O25 1.276(4) no
C26 O26 1.340(4) no
C261 C262 1.378(6) no
C261 C266 1.391(7) no
C261 C267 1.494(5) no
C262 C263 1.388(6) no
C262 H262 0.9500 no
C263 C264 1.362(7) no
C263 H263 0.9500 no
C264 C265 1.380(8) no
C264 H264 0.9500 no
C265 C266 1.386(7) no
C265 H265 0.9500 no
C266 H266 0.9500 no
C267 O26 1.454(5) no
C267 H26A 0.9900 no
C267 H26B 0.9900 no
C27 C28 1.517(6) no
C27 H27A 0.9900 no
C27 H27B 0.9900 no
C28 C29 1.498(6) no
C28 H28A 0.9900 no
C28 H28B 0.9900 no
C29 O291 1.197(5) no
C29 O292 1.326(5) no

loop_
_geom_hbond_atom_site_label_D
_geom_hbond_atom_site_label_H
_geom_hbond_atom_site_label_A
_geom_hbond_site_symmetry_A
_geom_hbond_distance_DH
_geom_hbond_distance_HA
_geom_hbond_distance_DA
_geom_hbond_angle_DHA
_geom_hbond_publ_flag
N14 H14 O15 . 0.88 1.95 2.628(4) 133 y
N24 H24 O25 . 0.88 1.93 2.616(4) 134 y
N12 H12A N15 1_655 0.88 2.17 3.042(5) 174 y
N22 H22A N25 1_455 0.88 2.14 3.023(4) 176 y

loop_
_geom_torsion_atom_site_label_1
_geom_torsion_atom_site_label_2
_geom_torsion_atom_site_label_3
_geom_torsion_atom_site_label_4
_geom_torsion
_geom_torsion_publ_flag
C16 N11 C12 N12 178.5(4) no
C16 N11 C12 N13 -0.3(6) no
N12 C12 N13 C14 -177.1(4) no
N11 C12 N13 C14 1.6(6) no
C17 N14 C14 N13 1.1(6) no
C17 N14 C14 C15 -179.2(4) no
C12 N13 C14 N14 177.2(4) no
C12 N13 C14 C15 -2.5(6) no
N14 C14 C15 N15 0.2(6) no
N13 C14 C15 N15 179.8(4) no
N14 C14 C15 C16 -177.6(4) no
N13 C14 C15 C16 2.0(5) no
C16 C15 N15 O15 176.7(4) no
C14 C15 N15 O15 -1.0(6) no
C12 N11 C16 O16 -178.5(3) no
C12 N11 C16 C15 -0.2(6) no
N15 C15 C16 N11 -178.6(4) no
C14 C15 C16 N11 -0.6(6) no
N15 C15 C16 O16 -0.2(5) no
C14 C15 C16 O16 177.8(3) no
C166 C161 C162 C163 -2.3(6) no
C167 C161 C162 C163 177.1(4) no
C161 C162 C163 C164 1.5(7) no
C162 C163 C164 C165 -0.8(7) no
C163 C164 C165 C166 0.8(7) no
C162 C161 C166 C165 2.3(7) no
C167 C161 C166 C165 -177.0(4) no
C164 C165 C166 C161 -1.6(7) no
C162 C161 C167 O16 -91.8(4) no
C166 C161 C167 O16 87.6(4) no
N11 C16 O16 C167 4.1(5) no
C15 C16 O16 C167 -174.4(3) no
C161 C167 O16 C16 166.7(3) no
C14 N14 C17 C18 112.8(5) no
N14 C17 C18 C19 63.1(5) no
C17 C18 C19 O191 -179.3(6) no
C17 C18 C19 O192 -0.6(6) no
O191 C19 O192 C110 2.8(8) no
C18 C19 O192 C110 -175.9(5) no
C111 C110 O192 C19 173.8(5) no
C26 N21 C22 N22 179.9(4) no
C26 N21 C22 N23 0.4(7) no
N22 C22 N23 C24 179.1(4) no
N21 C22 N23 C24 -1.3(7) no
C22 N23 C24 N24 -179.9(4) no
C22 N23 C24 C25 1.3(6) no
N23 C24 N24 C27 0.6(6) no
C25 C24 N24 C27 179.4(4) no
N24 C24 C25 N25 -0.7(6) no
N23 C24 C25 N25 178.1(4) no
N24 C24 C25 C26 -179.2(4) no
N23 C24 C25 C26 -0.4(6) no
C26 C25 N25 O25 -179.8(4) no
C24 C25 N25 O25 1.8(6) no
C22 N21 C26 O26 179.1(4) no
C22 N21 C26 C25 0.7(6) no
N25 C25 C26 N21 -179.3(4) no
C24 C25 C26 N21 -0.7(6) no
N25 C25 C26 O26 2.3(6) no
C24 C25 C26 O26 -179.1(4) no
C266 C261 C262 C263 1.1(6) no
C267 C261 C262 C263 176.4(4) no
C261 C262 C263 C264 -1.3(7) no
C262 C263 C264 C265 2.0(7) no
C263 C264 C265 C266 -2.5(7) no
C264 C265 C266 C261 2.3(7) no
C262 C261 C266 C265 -1.6(6) no
C267 C261 C266 C265 -176.9(4) no
C262 C261 C267 O26 -81.0(5) no
C266 C261 C267 O26 94.2(5) no
N21 C26 O26 C267 -1.1(6) no
C25 C26 O26 C267 177.5(4) no
C261 C267 O26 C26 -176.2(4) no
C24 N24 C27 C28 126.5(4) no
N24 C27 C28 C29 69.2(5) no
C27 C28 C29 O291 123.9(5) no
C27 C28 C29 O292 -61.7(5) no
O291 C29 O292 C210 -8.0(7) no
C28 C29 O292 C210 177.6(5) no
C211 C210 O292 C29 -103.5(5) no

loop_
_cod_related_entry_id
_cod_related_entry_database
_cod_related_entry_code
1 ChemSpider 21140444
